data_4338994
loop_
_publ_author_name
'Figueroa, Joshua S.'
'Yurkerwich, Kevin'
'Melnick, Jonathan'
'Buccella, Daniela'
'Parkin, Gerard'

_publ_section_title
;
 Applications of bis(1-R-imidazol-2-yl)disulfides and diselenides as
 ligands for main-group and transition metals: kappa2-(N,N) coordination,
 S-S bond cleavage, and S-S/E-E (E = S, Se) bond metathesis reactions.
;
_journal_issue 22
_journal_name_full 'Inorganic chemistry'
_journal_page_first 9234
_journal_page_last 9244
_journal_paper_doi 10.1021/ic701228y
_journal_volume 46
_journal_year 2007
_chemical_formula_sum 'C24 H26 Cl2 Co N4 Se2'
_chemical_formula_weight 658.24
_chemical_name_systematic
; 
 ? 
;
_space_group_IT_number 15
_symmetry_cell_setting monoclinic
_symmetry_space_group_name_Hall '-C 2yc'
_symmetry_space_group_name_H-M 'C 1 2/c 1'
_atom_sites_solution_hydrogens geom
_atom_sites_solution_primary direct
_atom_sites_solution_secondary difmap
_audit_creation_method SHELXL-97
_cell_angle_alpha 90.00
_cell_angle_beta 124.719(2)
_cell_angle_gamma 90.00
_cell_formula_units_Z 4
_cell_length_a 23.968(3)
_cell_length_b 8.1797(10)
_cell_length_c 16.2729(19)
_cell_measurement_reflns_used 4228
_cell_measurement_temperature 243(2)
_cell_measurement_theta_max 28.27
_cell_measurement_theta_min 2.53
_cell_volume 2622.3(6)
_computing_cell_refinement 'Bruker SMART'
_computing_data_collection 'Bruker SMART'
_computing_data_reduction 'Bruker SAINT'
_computing_molecular_graphics 'Bruker SHELXTL'
_computing_publication_material 'Bruker SHELXTL'
_computing_structure_refinement 'SHELXL-97 (Sheldrick, 1997)'
_computing_structure_solution 'SHELXS-97 (Sheldrick, 1990)'
_diffrn_ambient_temperature 243(2)
_diffrn_measured_fraction_theta_full 0.999
_diffrn_measured_fraction_theta_max 0.999
_diffrn_measurement_device_type 'CCD area detector'
_diffrn_measurement_method 'phi and omega scans'
_diffrn_radiation_monochromator graphite
_diffrn_radiation_source 'fine-focus sealed tube'
_diffrn_radiation_type MoK\a
_diffrn_radiation_wavelength 0.71073
_diffrn_reflns_av_R_equivalents 0.0284
_diffrn_reflns_av_sigmaI/netI 0.0307
_diffrn_reflns_limit_h_max 15
_diffrn_reflns_limit_h_min -29
_diffrn_reflns_limit_k_max 10
_diffrn_reflns_limit_k_min -9
_diffrn_reflns_limit_l_max 20
_diffrn_reflns_limit_l_min -20
_diffrn_reflns_number 8367
_diffrn_reflns_theta_full 26.37
_diffrn_reflns_theta_max 26.37
_diffrn_reflns_theta_min 2.53
_exptl_absorpt_coefficient_mu 3.654
_exptl_absorpt_correction_T_max 1.0
_exptl_absorpt_correction_T_min 0.816758
_exptl_absorpt_correction_type empirical
_exptl_absorpt_process_details SADABS
_exptl_crystal_colour Blue-green
_exptl_crystal_density_diffrn 1.667
_exptl_crystal_density_method 'not measured'
_exptl_crystal_description Block
_exptl_crystal_F_000 1308
_exptl_crystal_size_max 0.1
_exptl_crystal_size_mid 0.1
_exptl_crystal_size_min 0.1
_refine_diff_density_max 0.412
_refine_diff_density_min -0.434
_refine_diff_density_rms 0.073
_refine_ls_extinction_method none
_refine_ls_goodness_of_fit_ref 1.039
_refine_ls_hydrogen_treatment constr
_refine_ls_matrix_type full
_refine_ls_number_parameters 150
_refine_ls_number_reflns 2680
_refine_ls_number_restraints 0
_refine_ls_restrained_S_all 1.039
_refine_ls_R_factor_all 0.0400
_refine_ls_R_factor_gt 0.0287
_refine_ls_shift/su_max 0.001
_refine_ls_shift/su_mean 0.000
_refine_ls_structure_factor_coef Fsqd
_refine_ls_weighting_details 'calc w=1/[\s^2^(Fo^2^)+(0.0348P)^2^+3.6981P] where P=(Fo^2^+2Fc^2^)/3'
_refine_ls_weighting_scheme calc
_refine_ls_wR_factor_gt 0.0681
_refine_ls_wR_factor_ref 0.0731
_reflns_number_gt 2241
_reflns_number_total 2680
_reflns_threshold_expression >2sigma(I)
_cod_data_source_file ic701228y-file011.cif
_cod_data_source_block jf26
_cod_depositor_comments
;
The following automatic conversions were performed:

'_symmetry_cell_setting' value 'Monoclinic' changed to 'monoclinic'
according to
/usr/data/users/saulius/automatic-downloads/retrospective/ACS/lib/dictionaries/cif_core.dic
dictionary named 'cif_core.dic' version 2.4.2 from
2011-04-26.

'_exptl_absorpt_correction_type' value 'Empirical'
changed to 'empirical' according to
/usr/data/users/saulius/automatic-downloads/retrospective/ACS/lib/dictionaries/cif_core.dic
dictionary named 'cif_core.dic' version 2.4.2 from 2011-04-26.

Automatic conversion script
Id: cif_fix_values 2281 2013-09-26 08:29:07Z andrius 
;
_cod_original_cell_volume 2622.3(5)
_cod_original_sg_symbol_H-M C2/c
_cod_database_code 4338994

loop_
_symmetry_equiv_pos_as_xyz
'x, y, z'
'-x, y, -z+1/2'
'x+1/2, y+1/2, z'
'-x+1/2, y+1/2, -z+1/2'
'-x, -y, -z'
'x, -y, z-1/2'
'-x+1/2, -y+1/2, -z'
'x+1/2, -y+1/2, z-1/2'

loop_
_atom_site_label
_atom_site_type_symbol
_atom_site_fract_x
_atom_site_fract_y
_atom_site_fract_z
_atom_site_U_iso_or_equiv
_atom_site_adp_type
_atom_site_occupancy
_atom_site_symmetry_multiplicity
_atom_site_calc_flag
_atom_site_refinement_flags
Co Co 0.0000 -0.38565(6) 0.2500 0.02844(14) Uani 1 2 d S
Se1 Se 0.058991(13) 0.07096(4) 0.29525(2) 0.03282(11) Uani 1 1 d .
Cl1 Cl 0.06142(4) -0.53477(10) 0.21199(6) 0.0448(2) Uani 1 1 d .
N11 N 0.05828(11) -0.2479(3) 0.37450(17) 0.0307(5) Uani 1 1 d .
C11 C 0.07993(13) -0.0939(3) 0.3917(2) 0.0280(6) Uani 1 1 d .
N12 N 0.12097(11) -0.0646(3) 0.49140(17) 0.0303(5) Uani 1 1 d .
C12 C 0.08598(14) -0.3179(4) 0.4670(2) 0.0384(7) Uani 1 1 d .
H12A H 0.0787 -0.4262 0.4781 0.046 Uiso 1 1 calc R
C13 C 0.12507(15) -0.2076(4) 0.5392(2) 0.0391(7) Uani 1 1 d .
H13A H 0.1502 -0.2250 0.6086 0.047 Uiso 1 1 calc R
C14 C 0.15914(13) 0.0831(3) 0.54185(19) 0.0269(6) Uani 1 1 d .
C15 C 0.12876(13) 0.2042(3) 0.5639(2) 0.0286(6) Uani 1 1 d .
C16 C 0.16858(13) 0.3391(3) 0.6182(2) 0.0297(6) Uani 1 1 d .
H16A H 0.1497 0.4215 0.6354 0.036 Uiso 1 1 calc R
C17 C 0.23498(13) 0.3555(3) 0.64744(19) 0.0276(6) Uani 1 1 d .
C18 C 0.26324(14) 0.2304(3) 0.6244(2) 0.0293(6) Uani 1 1 d .
H18A H 0.3085 0.2398 0.6448 0.035 Uiso 1 1 calc R
C19 C 0.22642(13) 0.0918(3) 0.5722(2) 0.0276(6) Uani 1 1 d .
C151 C 0.05681(15) 0.1910(4) 0.5337(3) 0.0465(8) Uani 1 1 d .
H15A H 0.0456 0.2869 0.5566 0.070 Uiso 1 1 calc R
H15B H 0.0521 0.0939 0.5636 0.070 Uiso 1 1 calc R
H15C H 0.0263 0.1835 0.4615 0.070 Uiso 1 1 calc R
C171 C 0.27541(16) 0.5059(4) 0.7030(2) 0.0381(7) Uani 1 1 d .
H17A H 0.3206 0.4971 0.7176 0.057 Uiso 1 1 calc R
H17B H 0.2787 0.5155 0.7650 0.057 Uiso 1 1 calc R
H17C H 0.2530 0.6019 0.6621 0.057 Uiso 1 1 calc R
C191 C 0.26047(16) -0.0446(4) 0.5538(2) 0.0402(8) Uani 1 1 d .
H19A H 0.2280 -0.1316 0.5166 0.060 Uiso 1 1 calc R
H19B H 0.2982 -0.0869 0.6174 0.060 Uiso 1 1 calc R
H19C H 0.2771 -0.0031 0.5157 0.060 Uiso 1 1 calc R

loop_
_atom_site_aniso_label
_atom_site_aniso_U_11
_atom_site_aniso_U_22
_atom_site_aniso_U_33
_atom_site_aniso_U_23
_atom_site_aniso_U_13
_atom_site_aniso_U_12
Co 0.0261(3) 0.0196(3) 0.0276(3) 0.000 0.0082(2) 0.000
Se1 0.02863(16) 0.03054(17) 0.02688(16) 0.00428(12) 0.00845(12) -0.00662(12)
Cl1 0.0453(4) 0.0379(4) 0.0514(5) 0.0093(4) 0.0276(4) 0.0133(3)
N11 0.0294(11) 0.0216(12) 0.0271(12) -0.0005(10) 0.0077(10) -0.0026(10)
C11 0.0231(12) 0.0238(14) 0.0259(14) 0.0002(11) 0.0073(11) -0.0006(10)
N12 0.0302(11) 0.0225(12) 0.0244(12) 0.0004(10) 0.0074(10) -0.0035(10)
C12 0.0384(15) 0.0220(14) 0.0350(17) 0.0072(13) 0.0091(13) -0.0019(13)
C13 0.0429(17) 0.0297(16) 0.0242(15) 0.0044(12) 0.0070(13) -0.0034(13)
C14 0.0288(13) 0.0213(14) 0.0189(13) -0.0001(11) 0.0066(11) -0.0035(11)
C15 0.0287(13) 0.0253(15) 0.0262(14) 0.0055(11) 0.0124(12) 0.0037(11)
C16 0.0360(14) 0.0232(14) 0.0262(14) 0.0015(11) 0.0156(12) 0.0063(12)
C17 0.0320(13) 0.0239(14) 0.0206(13) 0.0017(11) 0.0113(11) -0.0010(12)
C18 0.0272(13) 0.0299(15) 0.0281(14) -0.0028(12) 0.0141(12) -0.0036(11)
C19 0.0322(14) 0.0228(14) 0.0245(14) 0.0027(11) 0.0141(12) 0.0037(11)
C151 0.0332(16) 0.043(2) 0.057(2) -0.0015(16) 0.0216(16) -0.0009(14)
C171 0.0440(16) 0.0294(16) 0.0345(17) -0.0077(13) 0.0185(14) -0.0081(14)
C191 0.0445(17) 0.0327(17) 0.0421(18) -0.0075(14) 0.0239(15) 0.0011(14)

loop_
_atom_type_symbol
_atom_type_description
_atom_type_scat_dispersion_real
_atom_type_scat_dispersion_imag
_atom_type_scat_source
C C 0.0033 0.0016 'International Tables Vol C Tables 4.2.6.8 and 6.1.1.4'
H H 0.0000 0.0000 'International Tables Vol C Tables 4.2.6.8 and 6.1.1.4'
N N 0.0061 0.0033 'International Tables Vol C Tables 4.2.6.8 and 6.1.1.4'
Cl Cl 0.1484 0.1585 'International Tables Vol C Tables 4.2.6.8 and 6.1.1.4'
Co Co 0.3494 0.9721 'International Tables Vol C Tables 4.2.6.8 and 6.1.1.4'
Se Se -0.0929 2.2259 'International Tables Vol C Tables 4.2.6.8 and 6.1.1.4'

loop_
_geom_angle_atom_site_label_1
_geom_angle_atom_site_label_2
_geom_angle_atom_site_label_3
_geom_angle
_geom_angle_site_symmetry_1
_geom_angle_site_symmetry_3
N11 Co N11 112.38(13) . 2
N11 Co Cl1 112.94(7) . .
N11 Co Cl1 102.29(7) 2 .
N11 Co Cl1 102.29(7) . 2
N11 Co Cl1 112.94(7) 2 2
Cl1 Co Cl1 114.43(5) . 2
C11 Se1 Se1 100.14(8) . 2
C11 N11 C12 106.0(2) . .
C11 N11 Co 134.58(19) . .
C12 N11 Co 119.35(19) . .
N11 C11 N12 110.5(2) . .
N11 C11 Se1 127.4(2) . .
N12 C11 Se1 122.1(2) . .
C11 N12 C13 107.2(2) . .
C11 N12 C14 128.1(2) . .
C13 N12 C14 124.6(2) . .
C13 C12 N11 109.7(3) . .
C12 C13 N12 106.6(3) . .
C15 C14 C19 122.8(2) . .
C15 C14 N12 118.9(2) . .
C19 C14 N12 118.1(2) . .
C14 C15 C16 117.1(2) . .
C14 C15 C151 122.4(3) . .
C16 C15 C151 120.5(3) . .
C17 C16 C15 122.2(3) . .
C16 C17 C18 118.5(3) . .
C16 C17 C171 120.4(3) . .
C18 C17 C171 121.1(3) . .
C19 C18 C17 121.9(3) . .
C18 C19 C14 117.5(2) . .
C18 C19 C191 119.8(3) . .
C14 C19 C191 122.6(3) . .

loop_
_geom_bond_atom_site_label_1
_geom_bond_atom_site_label_2
_geom_bond_distance
_geom_bond_site_symmetry_2
Co N11 2.025(2) .
Co N11 2.025(2) 2
Co Cl1 2.2527(9) .
Co Cl1 2.2527(9) 2
Se1 C11 1.907(3) .
Se1 Se1 2.3284(6) 2
N11 C11 1.329(3) .
N11 C12 1.377(4) .
C11 N12 1.356(3) .
N12 C13 1.377(4) .
N12 C14 1.454(3) .
C12 C13 1.348(4) .
C14 C15 1.392(4) .
C14 C19 1.394(4) .
C15 C16 1.396(4) .
C15 C151 1.504(4) .
C16 C17 1.383(4) .
C17 C18 1.391(4) .
C17 C171 1.507(4) .
C18 C19 1.390(4) .
C19 C191 1.509(4) .
